data_7159124
loop_
_publ_author_name
'Larin, Astrid C. R.'
'Pfrunder, Michael C.'
'Mullen, Kathleen M.'
'Wiedbrauk, Sandra'
'Boase, Nathan R.'
'Fairfull-Smith, Kathryn E'

_publ_section_title
;
 Synergistic or antagonistic antioxidant combinations - a case study
 exploring flavonoid-nitroxide hybrids.
;
_journal_issue 8
_journal_name_full 'Organic &amp; biomolecular chemistry'
_journal_page_first 1780
_journal_page_last 1792
_journal_paper_doi 10.1039/d2ob02101c
_journal_volume 21
_journal_year 2023
_chemical_formula_moiety 'C36 H39.75 N2 O6.25'
_chemical_formula_sum 'C36 H39.75 N2 O6.25'
_chemical_formula_weight 600.45
_space_group_crystal_system monoclinic
_space_group_IT_number 14
_space_group_name_Hall '-P 2ybc'
_space_group_name_H-M_alt 'P 1 21/c 1'
_atom_sites_solution_hydrogens geom
_atom_sites_solution_primary dual
_atom_sites_solution_secondary difmap
_audit_creation_date 2022-07-29
_audit_creation_method
;
Olex2 1.3
(compiled 2020.11.12 svn.r5f609507 for OlexSys, GUI svn.r6408)
;
_audit_update_record
;
2022-12-12 deposited with the CCDC.	2023-01-27 downloaded from the CCDC.
;
_cell_angle_alpha 90
_cell_angle_beta 94.83(3)
_cell_angle_gamma 90
_cell_formula_units_Z 4
_cell_length_a 10.664(2)
_cell_length_b 34.087(7)
_cell_length_c 8.8880(18)
_cell_measurement_reflns_used 1242
_cell_measurement_temperature 100(2)
_cell_measurement_theta_max 25.281
_cell_measurement_theta_min 25.000
_cell_volume 3219.3(11)
_computing_cell_refinement 'XDS (Kabsch, 1993)'
_computing_data_collection 'AS QEGUI'
_computing_data_reduction 'XDS (Kabsch, 1993)'
_computing_molecular_graphics 'Olex2 1.3 (Dolomanov et al., 2009)'
_computing_publication_material 'Olex2 1.3 (Dolomanov et al., 2009)'
_computing_structure_refinement 'SHELXL 2019/2 (Sheldrick, 2015)'
_computing_structure_solution 'SHELXT 2018/2 (Sheldrick, 2018)'
_diffrn_ambient_temperature 100(2)
_diffrn_measured_fraction_theta_full 0.995
_diffrn_measured_fraction_theta_max 0.996
_diffrn_measurement_device_type 'Dectris Eiger 16M'
_diffrn_measurement_method 'Phi Scan'
_diffrn_radiation_monochromator 'Silicon Double Crystal'
_diffrn_radiation_type Synchrotron
_diffrn_radiation_wavelength 0.7108
_diffrn_reflns_av_R_equivalents 0.0312
_diffrn_reflns_av_unetI/netI 0.0183
_diffrn_reflns_Laue_measured_fraction_full 0.995
_diffrn_reflns_Laue_measured_fraction_max 0.996
_diffrn_reflns_limit_h_max 14
_diffrn_reflns_limit_h_min -14
_diffrn_reflns_limit_k_max 45
_diffrn_reflns_limit_k_min -45
_diffrn_reflns_limit_l_max 11
_diffrn_reflns_limit_l_min -11
_diffrn_reflns_number 50607
_diffrn_reflns_point_group_measured_fraction_full 0.995
_diffrn_reflns_point_group_measured_fraction_max 0.996
_diffrn_reflns_theta_full 25.000
_diffrn_reflns_theta_max 28.281
_diffrn_reflns_theta_min 1.917
_diffrn_source 'MX2 Beamline Australian Synchrotron'
_diffrn_standards_number 0
_exptl_absorpt_coefficient_mu 0.085
_exptl_absorpt_correction_T_max 'Value not reported by XDS'
_exptl_absorpt_correction_T_min 'Value not reported by XDS'
_exptl_absorpt_correction_type multi-scan
_exptl_absorpt_process_details 'XDS (Kabsch, 1993)'
_exptl_crystal_colour 'clear colourless'
_exptl_crystal_colour_lustre clear
_exptl_crystal_colour_primary colourless
_exptl_crystal_density_diffrn 1.239
_exptl_crystal_density_method 'not measured'
_exptl_crystal_description prism
_exptl_crystal_F_000 1279
_exptl_crystal_size_max 0.05
_exptl_crystal_size_mid 0.05
_exptl_crystal_size_min 0.05
_refine_diff_density_max 0.860
_refine_diff_density_min -0.801
_refine_diff_density_rms 0.058
_refine_ls_extinction_method none
_refine_ls_goodness_of_fit_ref 1.057
_refine_ls_hydrogen_treatment constr
_refine_ls_matrix_type full
_refine_ls_number_parameters 418
_refine_ls_number_reflns 7954
_refine_ls_number_restraints 1
_refine_ls_restrained_S_all 1.060
_refine_ls_R_factor_all 0.0647
_refine_ls_R_factor_gt 0.0623
_refine_ls_shift/su_max 0.001
_refine_ls_shift/su_mean 0.000
_refine_ls_structure_factor_coef Fsqd
_refine_ls_weighting_details 'w=1/[\s^2^(Fo^2^)+(0.0922P)^2^+1.9456P] where P=(Fo^2^+2Fc^2^)/3'
_refine_ls_weighting_scheme calc
_refine_ls_wR_factor_gt 0.1740
_refine_ls_wR_factor_ref 0.1762
_reflns_Friedel_coverage 0.000
_reflns_number_gt 7441
_reflns_number_total 7954
_reflns_threshold_expression 'I > 2\s(I)'
_cod_data_source_file d2ob02101c2.cif
_cod_data_source_block 20
_cod_depositor_comments 'Adding full bibliography for 7159122--7159125.cif.'
_cod_original_cell_volume 3219.4(11)
_cod_database_code 7159124
_shelx_shelxl_version_number 2019/2
_shelx_space_group_comment
;
The symmetry employed for this shelxl refinement is uniquely defined
by the following loop, which should always be used as a source of
symmetry information in preference to the above space-group names.
They are only intended as comments.
;
_shelx_estimated_absorpt_t_max 0.996
_shelx_estimated_absorpt_t_min 0.996
_olex2_refinement_description
;
1. Fixed Uiso
 At 1.2 times of:
  All C(H) groups, All C(H,H) groups
 At 1.5 times of:
  All C(H,H,H) groups, All O(H) groups
2. Shared sites
{C8A, C8}
3. Restrained distances
 N1-O4A \\sim N1-O4B
 with sigma of 0.02
 O4A-C35A \\sim O4A-C35B
 with sigma of 0.02
 O4A-C35A \\sim O4B-C35A
 with sigma of 0.02
 C35A-O4B \\sim C35B-O4B
 with sigma of 0.02
4. Uiso/Uaniso restraints and constraints
Uanis(C8A) = Uanis(C8)
5. Others
 Sof(O4B)=1-FVAR(1)
 Sof(O4A)=FVAR(1)
 Sof(C35B)=Sof(H35D)=Sof(H35E)=Sof(H35F)=1-FVAR(2)
 Sof(C35A)=Sof(H35C)=Sof(H35A)=Sof(H35B)=FVAR(2)
 Fixed Sof: C8(0.25) H7A(0.75) H7B(0.25) O4(0.25) C8A(0.75) H8A(0.75)
6.a Aromatic/amide H refined with riding coordinates:
 C26(H26), C28(H28), C29(H29), C15(H15), C17(H17), C14(H14), C7(H7A), C7(H7B),
 C6(H6), C8A(H8A)
6.b Idealised Me refined as rotating group:
 C32(H32A,H32B,H32C), C31(H31A,H31B,H31C), C30(H30A,H30B,H30C), C33(H33A,H33B,
 H33C), C18(H18A,H18B,H18C), C19(H19A,H19B,H19C), C36(H36A,H36B,H36C), C20(H20B,
 H20C,H20A), C21(H21A,H21B,H21C), C35A(H35C,H35A,H35B), C35B(H35D,H35E,H35F)
6.c Idealised tetrahedral OH refined as rotating group:
 O3(H3)
;
_olex2_submission_original_sample_id 5b
_olex2_submission_special_instructions 'No special instructions were received'

loop_
_space_group_symop_operation_xyz
'x, y, z'
'-x, y+1/2, -z+1/2'
'-x, -y, -z'
'x, -y-1/2, z-1/2'

loop_
_atom_site_label
_atom_site_type_symbol
_atom_site_fract_x
_atom_site_fract_y
_atom_site_fract_z
_atom_site_U_iso_or_equiv
_atom_site_adp_type
_atom_site_occupancy
_atom_site_site_symmetry_order
_atom_site_calc_flag
_atom_site_refinement_flags_posn
_atom_site_refinement_flags_adp
_atom_site_refinement_flags_occupancy
_atom_site_disorder_assembly
_atom_site_disorder_group
O1 O 0.92595(10) 0.69958(3) 0.41253(12) 0.0275(2) Uani 1 1 d . . . . .
O2 O 0.73913(12) 0.78712(3) 0.17545(13) 0.0326(3) Uani 1 1 d . . . . .
O6 O 0.63699(12) 0.71921(4) -0.00215(13) 0.0356(3) Uani 1 1 d . . . . .
O3 O 0.87439(13) 0.83777(4) 0.33205(14) 0.0378(3) Uani 1 1 d . . . . .
H3 H 0.811211 0.829621 0.278250 0.057 Uiso 1 1 calc R U . . .
O5 O 0.25314(13) 0.61376(4) 0.66021(15) 0.0421(3) Uani 1 1 d . . . . .
N2 N 0.27511(13) 0.64003(4) 0.53891(15) 0.0322(3) Uani 1 1 d . . . . .
C24 C 0.35160(14) 0.64288(4) 0.30562(17) 0.0267(3) Uani 1 1 d . . . . .
C16 C 0.80411(14) 0.64858(4) 0.30889(17) 0.0257(3) Uani 1 1 d . . . . .
C27 C 0.53968(14) 0.68762(4) 0.19531(16) 0.0261(3) Uani 1 1 d . . . . .
C26 C 0.52719(14) 0.68747(5) 0.35078(16) 0.0276(3) Uani 1 1 d . . . . .
H26 H 0.582329 0.702356 0.418127 0.033 Uiso 1 1 calc R U . . .
C2 C 0.75818(14) 0.71920(4) 0.23340(16) 0.0258(3) Uani 1 1 d . . . . .
C1 C 0.82528(14) 0.69132(4) 0.31370(16) 0.0253(3) Uani 1 1 d . . . . .
C28 C 0.45570(15) 0.66675(5) 0.09614(16) 0.0281(3) Uani 1 1 d . . . . .
H28 H 0.463251 0.668121 -0.009472 0.034 Uiso 1 1 calc R U . . .
N1 N 0.7199(2) 0.52431(4) 0.11798(18) 0.0459(4) Uani 1 1 d D . . . .
C29 C 0.36137(15) 0.64403(5) 0.15041(17) 0.0285(3) Uani 1 1 d . . . . .
H29 H 0.304751 0.629598 0.083221 0.034 Uiso 1 1 calc R U . . .
C34 C 0.64378(14) 0.70935(5) 0.13014(17) 0.0272(3) Uani 1 1 d . . . . .
C23 C 0.43177(14) 0.66490(5) 0.40369(16) 0.0272(3) Uani 1 1 d . . . . .
C4 C 0.89657(15) 0.76830(4) 0.36417(16) 0.0272(3) Uani 1 1 d . . . . .
C15 C 0.80494(15) 0.62817(5) 0.44576(17) 0.0302(3) Uani 1 1 d . . . . .
H15 H 0.818844 0.642009 0.538433 0.036 Uiso 1 1 calc R U . . .
C3 C 0.79383(14) 0.76034(4) 0.25015(16) 0.0265(3) Uani 1 1 d . . . . .
C9 C 0.95967(14) 0.73790(4) 0.44160(17) 0.0273(3) Uani 1 1 d . . . . .
C8 C 1.05937(15) 0.74373(5) 0.55020(19) 0.0324(3) Uani 0.25 1 d . . P A 1
C17 C 0.78861(15) 0.62850(4) 0.17202(17) 0.0285(3) Uani 1 1 d . . . . .
H17 H 0.788164 0.642164 0.078808 0.034 Uiso 1 1 calc R U . . .
C11 C 0.77002(14) 0.56810(5) 0.31066(17) 0.0279(3) Uani 1 1 d . . . . .
C12 C 0.77383(16) 0.58806(5) 0.17516(17) 0.0296(3) Uani 1 1 d . . . . .
C14 C 0.78571(16) 0.58805(5) 0.44724(18) 0.0316(3) Uani 1 1 d . . . . .
H14 H 0.783282 0.574368 0.540071 0.038 Uiso 1 1 calc R U . . .
C5 C 0.93489(16) 0.80711(5) 0.40136(18) 0.0314(3) Uani 1 1 d . . . . .
C32 C 0.12772(16) 0.61903(5) 0.3266(2) 0.0357(4) Uani 1 1 d . . . . .
H32A H 0.076435 0.603159 0.389894 0.054 Uiso 1 1 calc R U . . .
H32B H 0.121890 0.608288 0.223957 0.054 Uiso 1 1 calc R U . . .
H32C H 0.096921 0.646133 0.323724 0.054 Uiso 1 1 calc R U . . .
C25 C 0.26447(15) 0.61829(5) 0.39216(18) 0.0296(3) Uani 1 1 d . . . . .
C7 C 1.09480(17) 0.78212(6) 0.5828(2) 0.0365(4) Uani 1 1 d . . . . .
H7A H 1.162975 0.786986 0.656288 0.044 Uiso 0.75 1 calc R U P A 1
H7B H 1.162975 0.786986 0.656288 0.044 Uiso 0.25 1 calc R U P A 2
C22 C 0.40185(15) 0.65926(5) 0.56547(17) 0.0312(3) Uani 1 1 d . . . . .
C6 C 1.03313(18) 0.81359(5) 0.51077(19) 0.0366(4) Uani 1 1 d . . . . .
H6 H 1.058256 0.839645 0.536467 0.044 Uiso 1 1 calc R U . . .
C10 C 0.75012(16) 0.52486(5) 0.28491(19) 0.0313(3) Uani 1 1 d . . . . .
C31 C 0.50239(17) 0.63421(6) 0.65317(19) 0.0398(4) Uani 1 1 d . . . . .
H31A H 0.474903 0.627849 0.752769 0.060 Uiso 1 1 calc R U . . .
H31B H 0.581689 0.648853 0.665412 0.060 Uiso 1 1 calc R U . . .
H31C H 0.514928 0.609915 0.597441 0.060 Uiso 1 1 calc R U . . .
C30 C 0.38726(18) 0.69829(6) 0.64785(19) 0.0380(4) Uani 1 1 d . . . . .
H30A H 0.329831 0.715414 0.586099 0.057 Uiso 1 1 calc R U . . .
H30B H 0.469612 0.711019 0.665086 0.057 Uiso 1 1 calc R U . . .
H30C H 0.353000 0.693387 0.745017 0.057 Uiso 1 1 calc R U . . .
C33 C 0.31116(19) 0.57580(5) 0.4018(2) 0.0410(4) Uani 1 1 d . . . . .
H33A H 0.399358 0.575341 0.442871 0.062 Uiso 1 1 calc R U . . .
H33B H 0.303985 0.564112 0.300711 0.062 Uiso 1 1 calc R U . . .
H33C H 0.260000 0.560768 0.467995 0.062 Uiso 1 1 calc R U . . .
C18 C 0.63483(19) 0.51014(6) 0.3605(2) 0.0427(4) Uani 1 1 d . . . . .
H18A H 0.560929 0.525672 0.324663 0.064 Uiso 1 1 calc R U . . .
H18B H 0.650044 0.512873 0.470263 0.064 Uiso 1 1 calc R U . . .
H18C H 0.619880 0.482483 0.334793 0.064 Uiso 1 1 calc R U . . .
C19 C 0.86598(19) 0.50111(6) 0.3406(2) 0.0441(4) Uani 1 1 d . . . . .
H19A H 0.852498 0.473459 0.313750 0.066 Uiso 1 1 calc R U . . .
H19B H 0.880445 0.503587 0.450562 0.066 Uiso 1 1 calc R U . . .
H19C H 0.939485 0.511021 0.293355 0.066 Uiso 1 1 calc R U . . .
C13 C 0.7673(2) 0.55974(5) 0.04366(19) 0.0410(4) Uani 1 1 d . . . . .
C36 C 0.1433(2) 0.62608(8) 0.7270(3) 0.0569(6) Uani 1 1 d . . . . .
H36A H 0.072729 0.627787 0.649182 0.085 Uiso 1 1 calc R U . . .
H36B H 0.158100 0.651873 0.773865 0.085 Uiso 1 1 calc R U . . .
H36C H 0.123186 0.607063 0.804157 0.085 Uiso 1 1 calc R U . . .
C20 C 0.6777(3) 0.57213(7) -0.0874(2) 0.0612(7) Uani 1 1 d . . . . .
H20B H 0.674091 0.551754 -0.165406 0.092 Uiso 1 1 calc R U . . .
H20C H 0.706844 0.596772 -0.129264 0.092 Uiso 1 1 calc R U . . .
H20A H 0.593627 0.575940 -0.052863 0.092 Uiso 1 1 calc R U . . .
C21 C 0.9007(3) 0.55398(7) -0.0108(3) 0.0597(6) Uani 1 1 d . . . . .
H21A H 0.959242 0.546066 0.074733 0.090 Uiso 1 1 calc R U . . .
H21B H 0.929366 0.578673 -0.052807 0.090 Uiso 1 1 calc R U . . .
H21C H 0.897684 0.533572 -0.088671 0.090 Uiso 1 1 calc R U . . .
O4A O 0.7759(5) 0.48957(7) 0.0499(3) 0.0415(10) Uiso 0.597(15) 1 d D . P B 1
C35A C 0.6912(10) 0.46093(19) 0.0131(7) 0.052(2) Uiso 0.433(19) 1 d . . P B 1
H35C H 0.620987 0.471749 -0.052134 0.078 Uiso 0.433(19) 1 calc R U P B 1
H35A H 0.659595 0.450374 0.105289 0.078 Uiso 0.433(19) 1 calc R U P B 1
H35B H 0.731640 0.439901 -0.040364 0.078 Uiso 0.433(19) 1 calc R U P B 1
O4B O 0.7284(8) 0.48977(11) 0.0494(4) 0.0405(14) Uiso 0.403(15) 1 d D . P B 2
C35B C 0.6378(9) 0.46542(16) 0.0182(6) 0.0598(17) Uiso 0.567(19) 1 d . . P B 2
H35D H 0.609066 0.454984 0.112198 0.090 Uiso 0.567(19) 1 calc R U P B 2
H35E H 0.667273 0.443801 -0.042382 0.090 Uiso 0.567(19) 1 calc R U P B 2
H35F H 0.567896 0.478910 -0.038885 0.090 Uiso 0.567(19) 1 calc R U P B 2
O4 O 1.1253(7) 0.7151(2) 0.6133(8) 0.0581(16) Uani 0.25 1 d . . P A 1
C8A C 1.05937(15) 0.74373(5) 0.55020(19) 0.0324(3) Uani 0.75 1 d . . P A 2
H8A H 1.101616 0.722247 0.600152 0.039 Uiso 0.75 1 calc R U P A 2

loop_
_atom_site_aniso_label
_atom_site_aniso_U_11
_atom_site_aniso_U_22
_atom_site_aniso_U_33
_atom_site_aniso_U_23
_atom_site_aniso_U_13
_atom_site_aniso_U_12
O1 0.0267(5) 0.0264(5) 0.0298(5) -0.0029(4) 0.0043(4) -0.0014(4)
O2 0.0418(6) 0.0292(5) 0.0276(5) 0.0024(4) 0.0088(5) 0.0022(5)
O6 0.0382(6) 0.0463(7) 0.0231(5) 0.0054(5) 0.0074(4) -0.0069(5)
O3 0.0544(8) 0.0284(6) 0.0315(6) -0.0003(5) 0.0094(5) -0.0030(5)
O5 0.0414(7) 0.0541(8) 0.0331(6) 0.0154(6) 0.0162(5) 0.0013(6)
N2 0.0318(7) 0.0396(7) 0.0265(6) 0.0075(5) 0.0104(5) 0.0000(5)
C24 0.0269(7) 0.0276(7) 0.0264(7) 0.0057(5) 0.0065(5) 0.0033(5)
C16 0.0262(7) 0.0261(7) 0.0257(7) -0.0001(5) 0.0066(5) -0.0011(5)
C27 0.0273(7) 0.0296(7) 0.0221(6) 0.0022(5) 0.0068(5) 0.0003(5)
C26 0.0279(7) 0.0341(7) 0.0213(6) 0.0014(5) 0.0056(5) 0.0007(6)
C2 0.0283(7) 0.0278(7) 0.0225(6) -0.0007(5) 0.0095(5) -0.0013(5)
C1 0.0260(7) 0.0282(7) 0.0227(6) -0.0028(5) 0.0080(5) -0.0027(5)
C28 0.0329(7) 0.0316(7) 0.0203(6) 0.0018(5) 0.0058(5) -0.0008(6)
N1 0.0785(12) 0.0254(7) 0.0332(8) 0.0014(6) 0.0016(8) -0.0051(7)
C29 0.0316(7) 0.0285(7) 0.0259(7) 0.0008(5) 0.0042(5) -0.0010(6)
C34 0.0302(7) 0.0295(7) 0.0228(6) 0.0005(5) 0.0079(5) -0.0007(6)
C23 0.0268(7) 0.0341(7) 0.0213(6) 0.0039(5) 0.0064(5) 0.0034(6)
C4 0.0317(7) 0.0278(7) 0.0237(6) -0.0035(5) 0.0119(5) -0.0029(6)
C15 0.0354(8) 0.0317(8) 0.0241(7) -0.0004(6) 0.0058(6) -0.0004(6)
C3 0.0313(7) 0.0279(7) 0.0219(6) -0.0007(5) 0.0115(5) 0.0000(5)
C9 0.0282(7) 0.0283(7) 0.0266(7) -0.0043(5) 0.0101(5) -0.0040(5)
C8 0.0301(7) 0.0370(8) 0.0307(8) -0.0021(6) 0.0059(6) -0.0045(6)
C17 0.0365(8) 0.0257(7) 0.0239(7) 0.0021(5) 0.0059(6) -0.0019(6)
C11 0.0292(7) 0.0268(7) 0.0281(7) 0.0039(6) 0.0039(5) -0.0003(5)
C12 0.0372(8) 0.0262(7) 0.0254(7) 0.0007(5) 0.0034(6) -0.0016(6)
C14 0.0389(8) 0.0321(8) 0.0244(7) 0.0045(6) 0.0064(6) 0.0001(6)
C5 0.0420(9) 0.0277(7) 0.0263(7) -0.0025(6) 0.0140(6) -0.0035(6)
C32 0.0310(8) 0.0385(8) 0.0382(9) 0.0064(7) 0.0063(6) -0.0031(6)
C25 0.0301(7) 0.0306(7) 0.0292(7) 0.0072(6) 0.0089(6) 0.0027(6)
C7 0.0358(8) 0.0428(9) 0.0318(8) -0.0064(7) 0.0076(6) -0.0111(7)
C22 0.0285(7) 0.0431(9) 0.0229(7) 0.0046(6) 0.0078(5) 0.0013(6)
C6 0.0461(9) 0.0343(8) 0.0310(8) -0.0072(6) 0.0124(7) -0.0128(7)
C10 0.0374(8) 0.0258(7) 0.0305(7) 0.0044(6) 0.0022(6) 0.0001(6)
C31 0.0357(8) 0.0568(11) 0.0273(8) 0.0109(7) 0.0051(6) 0.0081(8)
C30 0.0385(9) 0.0486(10) 0.0280(8) -0.0029(7) 0.0101(6) 0.0002(7)
C33 0.0495(10) 0.0320(8) 0.0437(9) 0.0114(7) 0.0162(8) 0.0073(7)
C18 0.0448(10) 0.0321(8) 0.0520(11) 0.0077(8) 0.0095(8) -0.0050(7)
C19 0.0437(10) 0.0349(9) 0.0530(11) 0.0064(8) -0.0004(8) 0.0074(7)
C13 0.0684(12) 0.0256(8) 0.0287(8) -0.0001(6) 0.0026(8) -0.0036(8)
C36 0.0532(12) 0.0754(15) 0.0465(11) 0.0050(11) 0.0309(10) -0.0016(11)
C20 0.105(2) 0.0379(10) 0.0370(10) 0.0021(8) -0.0154(11) -0.0106(11)
C21 0.0873(17) 0.0454(11) 0.0507(12) -0.0074(10) 0.0303(12) 0.0012(11)
O4 0.054(4) 0.055(4) 0.064(4) 0.000(3) -0.001(3) 0.003(3)
C8A 0.0301(7) 0.0370(8) 0.0307(8) -0.0021(6) 0.0059(6) -0.0045(6)

loop_
_atom_type_symbol
_atom_type_description
_atom_type_scat_dispersion_real
_atom_type_scat_dispersion_imag
_atom_type_scat_source
C C 0.0033 0.0016 'International Tables Vol C Tables 4.2.6.8 and 6.1.1.4'
H H 0.0000 0.0000 'International Tables Vol C Tables 4.2.6.8 and 6.1.1.4'
N N 0.0061 0.0033 'International Tables Vol C Tables 4.2.6.8 and 6.1.1.4'
O O 0.0106 0.0060 'International Tables Vol C Tables 4.2.6.8 and 6.1.1.4'

loop_
_geom_angle_atom_site_label_1
_geom_angle_atom_site_label_2
_geom_angle_atom_site_label_3
_geom_angle
_geom_angle_site_symmetry_1
_geom_angle_site_symmetry_3
_geom_angle_publ_flag
C1 O1 C9 119.94(12) . . ?
C5 O3 H3 109.5 . . ?
C36 O5 N2 108.79(15) . . ?
O5 N2 C25 109.91(13) . . ?
O5 N2 C22 110.82(13) . . ?
C25 N2 C22 110.75(12) . . ?
C29 C24 C25 128.39(15) . . ?
C23 C24 C29 120.87(14) . . ?
C23 C24 C25 110.68(13) . . ?
C15 C16 C1 118.42(13) . . ?
C17 C16 C1 121.15(13) . . ?
C17 C16 C15 120.38(14) . . ?
C26 C27 C34 121.41(14) . . ?
C28 C27 C26 120.78(14) . . ?
C28 C27 C34 117.80(13) . . ?
C27 C26 H26 121.0 . . ?
C23 C26 C27 118.03(14) . . ?
C23 C26 H26 121.0 . . ?
C1 C2 C34 122.05(14) . . ?
C1 C2 C3 119.94(14) . . ?
C3 C2 C34 117.97(13) . . ?
O1 C1 C16 109.55(13) . . ?
C2 C1 O1 123.26(14) . . ?
C2 C1 C16 127.20(14) . . ?
C27 C28 H28 119.7 . . ?
C29 C28 C27 120.65(14) . . ?
C29 C28 H28 119.7 . . ?
C13 N1 C10 112.26(14) . . ?
O4A N1 C10 110.87(17) . . ?
O4A N1 C13 107.7(2) . . ?
O4B N1 C10 116.7(2) . . ?
O4B N1 C13 118.4(3) . . ?
C24 C29 H29 120.8 . . ?
C28 C29 C24 118.48(14) . . ?
C28 C29 H29 120.8 . . ?
O6 C34 C27 121.71(14) . . ?
O6 C34 C2 120.48(14) . . ?
C27 C34 C2 117.81(12) . . ?
C24 C23 C22 111.12(13) . . ?
C26 C23 C24 121.11(13) . . ?
C26 C23 C22 127.74(15) . . ?
C9 C4 C3 120.80(14) . . ?
C9 C4 C5 117.66(15) . . ?
C5 C4 C3 121.54(15) . . ?
C16 C15 H15 119.7 . . ?
C14 C15 C16 120.62(15) . . ?
C14 C15 H15 119.7 . . ?
O2 C3 C2 123.01(15) . . ?
O2 C3 C4 121.78(14) . . ?
C4 C3 C2 115.19(13) . . ?
O1 C9 C4 120.60(14) . . ?
O1 C9 C8 116.09(14) . . ?
O1 C9 C8A 116.09(14) . . ?
C4 C9 C8 123.30(15) . . ?
C4 C9 C8A 123.30(15) . . ?
C7 C8 C9 117.37(16) . . ?
O4 C8 C9 123.1(3) . . ?
O4 C8 C7 119.3(3) . . ?
C16 C17 H17 120.8 . . ?
C12 C17 C16 118.39(14) . . ?
C12 C17 H17 120.8 . . ?
C12 C11 C14 120.57(15) . . ?
C12 C11 C10 111.27(14) . . ?
C14 C11 C10 128.15(14) . . ?
C17 C12 C13 128.02(14) . . ?
C11 C12 C17 121.09(14) . . ?
C11 C12 C13 110.80(14) . . ?
C15 C14 C11 118.86(14) . . ?
C15 C14 H14 120.6 . . ?
C11 C14 H14 120.6 . . ?
O3 C5 C4 119.98(16) . . ?
O3 C5 C6 120.06(15) . . ?
C6 C5 C4 119.95(16) . . ?
H32A C32 H32B 109.5 . . ?
H32A C32 H32C 109.5 . . ?
H32B C32 H32C 109.5 . . ?
C25 C32 H32A 109.5 . . ?
C25 C32 H32B 109.5 . . ?
C25 C32 H32C 109.5 . . ?
N2 C25 C24 99.46(13) . . ?
N2 C25 C32 108.97(13) . . ?
N2 C25 C33 114.78(14) . . ?
C24 C25 C32 113.96(13) . . ?
C24 C25 C33 110.03(13) . . ?
C32 C25 C33 109.46(15) . . ?
C8 C7 H7A 119.2 . . ?
C8 C7 C6 121.57(17) . . ?
C6 C7 H7A 119.2 . . ?
C6 C7 H7B 119.2 . . ?
C8A C7 H7B 119.2 . . ?
C8A C7 C6 121.57(17) . . ?
N2 C22 C23 99.51(13) . . ?
N2 C22 C31 114.76(15) . . ?
N2 C22 C30 109.12(13) . . ?
C23 C22 C31 111.12(13) . . ?
C23 C22 C30 112.46(14) . . ?
C31 C22 C30 109.61(15) . . ?
C5 C6 C7 120.12(16) . . ?
C5 C6 H6 119.9 . . ?
C7 C6 H6 119.9 . . ?
N1 C10 C11 100.35(12) . . ?
N1 C10 C18 108.51(16) . . ?
N1 C10 C19 114.68(16) . . ?
C11 C10 C18 111.22(14) . . ?
C11 C10 C19 111.77(15) . . ?
C19 C10 C18 109.97(15) . . ?
C22 C31 H31A 109.5 . . ?
C22 C31 H31B 109.5 . . ?
C22 C31 H31C 109.5 . . ?
H31A C31 H31B 109.5 . . ?
H31A C31 H31C 109.5 . . ?
H31B C31 H31C 109.5 . . ?
C22 C30 H30A 109.5 . . ?
C22 C30 H30B 109.5 . . ?
C22 C30 H30C 109.5 . . ?
H30A C30 H30B 109.5 . . ?
H30A C30 H30C 109.5 . . ?
H30B C30 H30C 109.5 . . ?
C25 C33 H33A 109.5 . . ?
C25 C33 H33B 109.5 . . ?
C25 C33 H33C 109.5 . . ?
H33A C33 H33B 109.5 . . ?
H33A C33 H33C 109.5 . . ?
H33B C33 H33C 109.5 . . ?
C10 C18 H18A 109.5 . . ?
C10 C18 H18B 109.5 . . ?
C10 C18 H18C 109.5 . . ?
H18A C18 H18B 109.5 . . ?
H18A C18 H18C 109.5 . . ?
H18B C18 H18C 109.5 . . ?
C10 C19 H19A 109.5 . . ?
C10 C19 H19B 109.5 . . ?
C10 C19 H19C 109.5 . . ?
H19A C19 H19B 109.5 . . ?
H19A C19 H19C 109.5 . . ?
H19B C19 H19C 109.5 . . ?
N1 C13 C12 99.81(14) . . ?
N1 C13 C20 110.77(18) . . ?
N1 C13 C21 113.00(17) . . ?
C12 C13 C21 109.74(17) . . ?
C20 C13 C12 113.83(17) . . ?
C20 C13 C21 109.48(19) . . ?
O5 C36 H36A 109.5 . . ?
O5 C36 H36B 109.5 . . ?
O5 C36 H36C 109.5 . . ?
H36A C36 H36B 109.5 . . ?
H36A C36 H36C 109.5 . . ?
H36B C36 H36C 109.5 . . ?
C13 C20 H20B 109.5 . . ?
C13 C20 H20C 109.5 . . ?
C13 C20 H20A 109.5 . . ?
H20B C20 H20C 109.5 . . ?
H20B C20 H20A 109.5 . . ?
H20C C20 H20A 109.5 . . ?
C13 C21 H21A 109.5 . . ?
C13 C21 H21B 109.5 . . ?
C13 C21 H21C 109.5 . . ?
H21A C21 H21B 109.5 . . ?
H21A C21 H21C 109.5 . . ?
H21B C21 H21C 109.5 . . ?
C35A O4A N1 113.1(6) . . ?
O4A C35A H35C 109.5 . . ?
O4A C35A H35A 109.5 . . ?
O4A C35A H35B 109.5 . . ?
H35C C35A H35A 109.5 . . ?
H35C C35A H35B 109.5 . . ?
H35A C35A H35B 109.5 . . ?
C35B O4B N1 126.2(7) . . ?
O4B C35B H35D 109.5 . . ?
O4B C35B H35E 109.5 . . ?
O4B C35B H35F 109.5 . . ?
H35D C35B H35E 109.5 . . ?
H35D C35B H35F 109.5 . . ?
H35E C35B H35F 109.5 . . ?
C9 C8A H8A 121.3 . . ?
C7 C8A C9 117.37(16) . . ?
C7 C8A H8A 121.3 . . ?

loop_
_geom_bond_atom_site_label_1
_geom_bond_atom_site_label_2
_geom_bond_distance
_geom_bond_site_symmetry_2
_geom_bond_publ_flag
O1 C1 1.3581(19) . ?
O1 C9 1.3733(18) . ?
O2 C3 1.2446(19) . ?
O6 C34 1.2191(19) . ?
O3 H3 0.8400 . ?
O3 C5 1.350(2) . ?
O5 N2 1.4359(17) . ?
O5 C36 1.421(2) . ?
N2 C25 1.496(2) . ?
N2 C22 1.503(2) . ?
C24 C29 1.393(2) . ?
C24 C23 1.389(2) . ?
C24 C25 1.509(2) . ?
C16 C1 1.474(2) . ?
C16 C15 1.401(2) . ?
C16 C17 1.393(2) . ?
C27 C26 1.399(2) . ?
C27 C28 1.397(2) . ?
C27 C34 1.492(2) . ?
C26 H26 0.9500 . ?
C26 C23 1.389(2) . ?
C2 C1 1.356(2) . ?
C2 C34 1.502(2) . ?
C2 C3 1.457(2) . ?
C28 H28 0.9500 . ?
C28 C29 1.388(2) . ?
N1 C10 1.492(2) . ?
N1 C13 1.486(2) . ?
N1 O4A 1.478(4) . ?
N1 O4B 1.332(4) . ?
C29 H29 0.9500 . ?
C23 C22 1.511(2) . ?
C4 C3 1.454(2) . ?
C4 C9 1.387(2) . ?
C4 C5 1.415(2) . ?
C15 H15 0.9500 . ?
C15 C14 1.383(2) . ?
C9 C8 1.389(2) . ?
C9 C8A 1.389(2) . ?
C8 C7 1.386(2) . ?
C8 O4 1.302(7) . ?
C17 H17 0.9500 . ?
C17 C12 1.388(2) . ?
C11 C12 1.387(2) . ?
C11 C14 1.389(2) . ?
C11 C10 1.504(2) . ?
C12 C13 1.513(2) . ?
C14 H14 0.9500 . ?
C5 C6 1.386(3) . ?
C32 H32A 0.9800 . ?
C32 H32B 0.9800 . ?
C32 H32C 0.9800 . ?
C32 C25 1.524(2) . ?
C25 C33 1.531(2) . ?
C7 H7A 0.9500 . ?
C7 H7B 0.9500 . ?
C7 C6 1.387(3) . ?
C7 C8A 1.386(2) . ?
C22 C31 1.531(2) . ?
C22 C30 1.533(3) . ?
C6 H6 0.9500 . ?
C10 C18 1.534(2) . ?
C10 C19 1.525(2) . ?
C31 H31A 0.9800 . ?
C31 H31B 0.9800 . ?
C31 H31C 0.9800 . ?
C30 H30A 0.9800 . ?
C30 H30B 0.9800 . ?
C30 H30C 0.9800 . ?
C33 H33A 0.9800 . ?
C33 H33B 0.9800 . ?
C33 H33C 0.9800 . ?
C18 H18A 0.9800 . ?
C18 H18B 0.9800 . ?
C18 H18C 0.9800 . ?
C19 H19A 0.9800 . ?
C19 H19B 0.9800 . ?
C19 H19C 0.9800 . ?
C13 C20 1.504(3) . ?
C13 C21 1.553(3) . ?
C36 H36A 0.9800 . ?
C36 H36B 0.9800 . ?
C36 H36C 0.9800 . ?
C20 H20B 0.9800 . ?
C20 H20C 0.9800 . ?
C20 H20A 0.9800 . ?
C21 H21A 0.9800 . ?
C21 H21B 0.9800 . ?
C21 H21C 0.9800 . ?
O4A C35A 1.351(8) . ?
C35A H35C 0.9800 . ?
C35A H35A 0.9800 . ?
C35A H35B 0.9800 . ?
O4B C35B 1.286(9) . ?
C35B H35D 0.9801 . ?
C35B H35E 0.9801 . ?
C35B H35F 0.9801 . ?
C8A H8A 0.9500 . ?

loop_
_geom_torsion_atom_site_label_1
_geom_torsion_atom_site_label_2
_geom_torsion_atom_site_label_3
_geom_torsion_atom_site_label_4
_geom_torsion
_geom_torsion_site_symmetry_1
_geom_torsion_site_symmetry_2
_geom_torsion_site_symmetry_3
_geom_torsion_site_symmetry_4
_geom_torsion_publ_flag
O1 C9 C8 C7 -179.47(14) . . . . ?
O1 C9 C8 O4 5.6(5) . . . . ?
O1 C9 C8A C7 -179.47(14) . . . . ?
O3 C5 C6 C7 179.55(15) . . . . ?
O5 N2 C25 C24 -152.07(12) . . . . ?
O5 N2 C25 C32 88.42(15) . . . . ?
O5 N2 C25 C33 -34.72(18) . . . . ?
O5 N2 C22 C23 149.71(13) . . . . ?
O5 N2 C22 C31 31.05(18) . . . . ?
O5 N2 C22 C30 -92.38(16) . . . . ?
C24 C23 C22 N2 -14.21(17) . . . . ?
C24 C23 C22 C31 107.11(17) . . . . ?
C24 C23 C22 C30 -129.59(15) . . . . ?
C16 C15 C14 C11 2.3(2) . . . . ?
C16 C17 C12 C11 2.3(2) . . . . ?
C16 C17 C12 C13 -174.01(17) . . . . ?
C27 C26 C23 C24 0.5(2) . . . . ?
C27 C26 C23 C22 178.34(15) . . . . ?
C27 C28 C29 C24 0.7(2) . . . . ?
C26 C27 C28 C29 -2.8(2) . . . . ?
C26 C27 C34 O6 -158.73(16) . . . . ?
C26 C27 C34 C2 20.8(2) . . . . ?
C26 C23 C22 N2 167.74(15) . . . . ?
C26 C23 C22 C31 -70.9(2) . . . . ?
C26 C23 C22 C30 52.4(2) . . . . ?
C1 O1 C9 C4 -3.9(2) . . . . ?
C1 O1 C9 C8 176.57(13) . . . . ?
C1 O1 C9 C8A 176.57(13) . . . . ?
C1 C16 C15 C14 -179.91(15) . . . . ?
C1 C16 C17 C12 177.56(14) . . . . ?
C1 C2 C34 O6 -124.86(17) . . . . ?
C1 C2 C34 C27 55.7(2) . . . . ?
C1 C2 C3 O2 177.14(14) . . . . ?
C1 C2 C3 C4 -4.47(19) . . . . ?
C28 C27 C26 C23 2.2(2) . . . . ?
C28 C27 C34 O6 22.3(2) . . . . ?
C28 C27 C34 C2 -158.19(14) . . . . ?
C29 C24 C23 C26 -2.6(2) . . . . ?
C29 C24 C23 C22 179.19(14) . . . . ?
C29 C24 C25 N2 -163.41(15) . . . . ?
C29 C24 C25 C32 -47.6(2) . . . . ?
C29 C24 C25 C33 75.7(2) . . . . ?
C34 C27 C26 C23 -176.70(14) . . . . ?
C34 C27 C28 C29 176.13(14) . . . . ?
C34 C2 C1 O1 -177.20(12) . . . . ?
C34 C2 C1 C16 3.4(2) . . . . ?
C34 C2 C3 O2 -5.0(2) . . . . ?
C34 C2 C3 C4 173.38(12) . . . . ?
C23 C24 C29 C28 2.0(2) . . . . ?
C23 C24 C25 N2 19.39(16) . . . . ?
C23 C24 C25 C32 135.15(15) . . . . ?
C23 C24 C25 C33 -101.48(17) . . . . ?
C4 C9 C8 C7 1.0(2) . . . . ?
C4 C9 C8 O4 -173.9(4) . . . . ?
C4 C9 C8A C7 1.0(2) . . . . ?
C4 C5 C6 C7 0.7(2) . . . . ?
C15 C16 C1 O1 47.06(18) . . . . ?
C15 C16 C1 C2 -133.47(16) . . . . ?
C15 C16 C17 C12 0.2(2) . . . . ?
C3 C2 C1 O1 0.6(2) . . . . ?
C3 C2 C1 C16 -178.85(13) . . . . ?
C3 C2 C34 O6 57.3(2) . . . . ?
C3 C2 C34 C27 -122.15(15) . . . . ?
C3 C4 C9 O1 -0.3(2) . . . . ?
C3 C4 C9 C8 179.19(14) . . . . ?
C3 C4 C9 C8A 179.19(14) . . . . ?
C3 C4 C5 O3 1.0(2) . . . . ?
C3 C4 C5 C6 179.93(14) . . . . ?
C9 O1 C1 C16 -176.67(12) . . . . ?
C9 O1 C1 C2 3.8(2) . . . . ?
C9 C4 C3 O2 -177.26(14) . . . . ?
C9 C4 C3 C2 4.33(19) . . . . ?
C9 C4 C5 O3 -178.30(13) . . . . ?
C9 C4 C5 C6 0.6(2) . . . . ?
C9 C8 C7 C6 0.3(2) . . . . ?
C8 C7 C6 C5 -1.1(3) . . . . ?
C17 C16 C1 O1 -130.39(15) . . . . ?
C17 C16 C1 C2 49.1(2) . . . . ?
C17 C16 C15 C14 -2.4(2) . . . . ?
C17 C12 C13 N1 -166.52(18) . . . . ?
C17 C12 C13 C20 -48.5(3) . . . . ?
C17 C12 C13 C21 74.6(2) . . . . ?
C11 C12 C13 N1 16.9(2) . . . . ?
C11 C12 C13 C20 134.90(19) . . . . ?
C11 C12 C13 C21 -102.02(18) . . . . ?
C12 C11 C14 C15 0.1(2) . . . . ?
C12 C11 C10 N1 -9.90(18) . . . . ?
C12 C11 C10 C18 -124.54(16) . . . . ?
C12 C11 C10 C19 112.11(17) . . . . ?
C14 C11 C12 C17 -2.4(2) . . . . ?
C14 C11 C12 C13 174.42(16) . . . . ?
C14 C11 C10 N1 171.20(17) . . . . ?
C14 C11 C10 C18 56.5(2) . . . . ?
C14 C11 C10 C19 -66.8(2) . . . . ?
C5 C4 C3 O2 3.4(2) . . . . ?
C5 C4 C3 C2 -174.97(13) . . . . ?
C5 C4 C9 O1 179.05(13) . . . . ?
C5 C4 C9 C8 -1.5(2) . . . . ?
C5 C4 C9 C8A -1.5(2) . . . . ?
C25 N2 C22 C23 27.46(16) . . . . ?
C25 N2 C22 C31 -91.20(16) . . . . ?
C25 N2 C22 C30 145.37(13) . . . . ?
C25 C24 C29 C28 -174.95(15) . . . . ?
C25 C24 C23 C26 174.83(14) . . . . ?
C25 C24 C23 C22 -3.36(18) . . . . ?
C22 N2 C25 C24 -29.28(15) . . . . ?
C22 N2 C25 C32 -148.79(13) . . . . ?
C22 N2 C25 C33 88.06(17) . . . . ?
C6 C7 C8A C9 0.3(2) . . . . ?
C10 N1 C13 C12 -24.0(2) . . . . ?
C10 N1 C13 C20 -144.27(19) . . . . ?
C10 N1 C13 C21 92.5(2) . . . . ?
C10 N1 O4A C35A 103.0(4) . . . . ?
C10 N1 O4B C35B 94.2(5) . . . . ?
C10 C11 C12 C17 178.55(15) . . . . ?
C10 C11 C12 C13 -4.6(2) . . . . ?
C10 C11 C14 C15 178.95(16) . . . . ?
C13 N1 C10 C11 21.7(2) . . . . ?
C13 N1 C10 C18 138.34(17) . . . . ?
C13 N1 C10 C19 -98.27(19) . . . . ?
C13 N1 O4A C35A -133.8(3) . . . . ?
C13 N1 O4B C35B -126.8(4) . . . . ?
C36 O5 N2 C25 -116.44(17) . . . . ?
C36 O5 N2 C22 120.82(17) . . . . ?
O4A N1 C10 C11 142.2(2) . . . . ?
O4A N1 C10 C18 -101.1(3) . . . . ?
O4A N1 C10 C19 22.3(3) . . . . ?
O4A N1 C13 C12 -146.4(2) . . . . ?
O4A N1 C13 C20 93.4(3) . . . . ?
O4A N1 C13 C21 -29.9(3) . . . . ?
O4B N1 C10 C11 163.1(4) . . . . ?
O4B N1 C10 C18 -80.3(4) . . . . ?
O4B N1 C10 C19 43.1(5) . . . . ?
O4B N1 C13 C12 -164.7(4) . . . . ?
O4B N1 C13 C20 75.1(4) . . . . ?
O4B N1 C13 C21 -48.2(4) . . . . ?
O4 C8 C7 C6 175.5(4) . . . . ?
C8A C7 C6 C5 -1.1(3) . . . . ?
